data_7715794
loop_
_publ_author_name
'Karade, Deepika V.'
'Phan, Vo Quang Huy'
'Dias, H. V. Rasika'

_publ_section_title
;
 Coinage metal-ethylene complexes of sterically demanding
 1,10-phenanthroline ligands.
;
_journal_issue 25
_journal_name_full 'Dalton transactions (Cambridge, England : 2003)'
_journal_page_first 10426
_journal_page_last 10433
_journal_paper_doi 10.1039/d4dt00822g
_journal_volume 53
_journal_year 2024
_chemical_formula_moiety 'C32 H14 Cu F18 N2, C H2 Cl2, C32 H12 B F24'
_chemical_formula_sum 'C65 H28 B Cl2 Cu F42 N2'
_chemical_formula_weight 1780.14
_space_group_crystal_system triclinic
_space_group_IT_number 2
_space_group_name_Hall '-P 1'
_space_group_name_H-M_alt 'P -1'
_atom_sites_solution_hydrogens geom
_atom_sites_solution_primary dual
_audit_creation_date 2024-02-12
_audit_creation_method
;
Olex2 1.5
(compiled 2023.08.24 svn.re1ec1418 for OlexSys, GUI svn.r6817)
;
_audit_update_record
;
2024-02-22 deposited with the CCDC.	2024-04-19 downloaded from the CCDC.
;
_cell_angle_alpha 79.7320(10)
_cell_angle_beta 73.2900(10)
_cell_angle_gamma 79.6100(10)
_cell_formula_units_Z 2
_cell_length_a 14.4451(4)
_cell_length_b 14.7271(4)
_cell_length_c 17.4381(4)
_cell_measurement_reflns_used 9646
_cell_measurement_temperature 100.00
_cell_measurement_theta_max 30.50
_cell_measurement_theta_min 2.41
_cell_volume 3463.17(16)
_computing_cell_refinement 'SAINT V8.40B (?, 2016)'
_computing_data_collection 'APEX3 Ver. 2016.5-0 (Bruker-AXS, 2016)'
_computing_data_reduction 'SAINT V8.40B (?, 2016)'
_computing_molecular_graphics 'Olex2 1.5 (Dolomanov et al., 2009)'
_computing_publication_material 'Olex2 1.5 (Dolomanov et al., 2009)'
_computing_structure_refinement 'SHELXL 2019/3 (Sheldrick, 2015)'
_computing_structure_solution 'SHELXT 2018/2 (Sheldrick, 2018)'
_diffrn_ambient_temperature 100.00
_diffrn_detector 'charge-coupled device (CCD) area detector'
_diffrn_detector_area_resol_mean 7.9
_diffrn_detector_type 'Photon II 7 CPAD'
_diffrn_measured_fraction_theta_full 0.998
_diffrn_measured_fraction_theta_max 0.991
_diffrn_measurement_device 'three-circle diffractometer'
_diffrn_measurement_device_type 'Bruker D8 Quest Photon II 7'
_diffrn_measurement_method '\f and \w scans'
_diffrn_radiation_collimation '0.6 mm double-pinhole'
_diffrn_radiation_detector 'Photon II 7 CPAD'
_diffrn_radiation_monochromator 'curved graphite'
_diffrn_radiation_probe x-ray
_diffrn_radiation_type 'Mo K\a'
_diffrn_radiation_wavelength 0.71073
_diffrn_radiation_xray_symbol K-L~3~
_diffrn_reflns_av_R_equivalents 0.0214
_diffrn_reflns_av_unetI/netI 0.0245
_diffrn_reflns_Laue_measured_fraction_full 0.998
_diffrn_reflns_Laue_measured_fraction_max 0.991
_diffrn_reflns_limit_h_max 20
_diffrn_reflns_limit_h_min -20
_diffrn_reflns_limit_k_max 20
_diffrn_reflns_limit_k_min -21
_diffrn_reflns_limit_l_max 24
_diffrn_reflns_limit_l_min -24
_diffrn_reflns_number 58212
_diffrn_reflns_point_group_measured_fraction_full 0.998
_diffrn_reflns_point_group_measured_fraction_max 0.991
_diffrn_reflns_theta_full 25.242
_diffrn_reflns_theta_max 30.519
_diffrn_reflns_theta_min 2.838
_diffrn_source 'fine-focus sealed X-ray tube'
_diffrn_source_current 30.0
_diffrn_source_power 1.5
_diffrn_source_type 'KFF MO-2KC-90'
_diffrn_source_voltage 50.0
_diffrn_standards_number 0
_exptl_absorpt_coefficient_mu 0.549
_exptl_absorpt_correction_T_max 0.7461
_exptl_absorpt_correction_T_min 0.6848
_exptl_absorpt_correction_type multi-scan
_exptl_absorpt_process_details
;
SADABS-2016/2 (Bruker,2016/2) was used for absorption correction.
wR2(int) was 0.0493 before and 0.0425 after correction.
The Ratio of minimum to maximum transmission is 0.9178.
The \l/2 correction factor is Not present.
;
_exptl_crystal_colour colourless
_exptl_crystal_colour_primary colourless
_exptl_crystal_density_diffrn 1.707
_exptl_crystal_density_method 'not measured'
_exptl_crystal_description block
_exptl_crystal_F_000 1756
_exptl_crystal_size_max 0.344
_exptl_crystal_size_mid 0.32
_exptl_crystal_size_min 0.16
_refine_diff_density_max 1.060
_refine_diff_density_min -1.417
_refine_diff_density_rms 0.079
_refine_ls_extinction_method none
_refine_ls_goodness_of_fit_ref 1.042
_refine_ls_hydrogen_treatment constr
_refine_ls_matrix_type full
_refine_ls_number_parameters 1046
_refine_ls_number_reflns 20956
_refine_ls_number_restraints 54
_refine_ls_restrained_S_all 1.081
_refine_ls_R_factor_all 0.0558
_refine_ls_R_factor_gt 0.0473
_refine_ls_shift/su_max 0.001
_refine_ls_shift/su_mean 0.000
_refine_ls_structure_factor_coef Fsqd
_refine_ls_weighting_details 'w=1/[\s^2^(Fo^2^)+(0.0631P)^2^+3.9348P] where P=(Fo^2^+2Fc^2^)/3'
_refine_ls_weighting_scheme calc
_refine_ls_wR_factor_gt 0.1255
_refine_ls_wR_factor_ref 0.1306
_reflns_Friedel_coverage 0.000
_reflns_number_gt 18107
_reflns_number_total 20956
_reflns_threshold_expression 'I > 2\s(I)'
_cod_data_source_file d4dt00822g2.cif
_cod_data_source_block hrd132_0m_a
_cod_depositor_comments 'Adding full bibliography for 7715792--7715795.cif.'
_cod_original_cell_volume 3463.18(16)
_cod_database_code 7715794
_shelx_shelxl_version_number 2019/3
_shelx_space_group_comment
;
The symmetry employed for this shelxl refinement is uniquely defined
by the following loop, which should always be used as a source of
symmetry information in preference to the above space-group names.
They are only intended as comments.
;
_shelx_estimated_absorpt_t_max 0.917
_shelx_estimated_absorpt_t_min 0.834
_olex2_refinement_description
;
1. Fixed Uiso
 At 1.2 times of:
  All C(H) groups, All C(H,H) groups
2. Restrained distances
 F41-F40 \\sim F41-F42 \\sim F40-F42
 with sigma of 0.02
 C64-F41 \\sim C64-F40 \\sim C64-F42
 with sigma of 0.01
 F41A-F40A \\sim F41A-F42A \\sim F40A-F42A
 with sigma of 0.02
 C64-F41A \\sim C64-F42A \\sim C64-F40A
 with sigma of 0.01
3. Uiso/Uaniso restraints and constraints
F40 \\sim F41 \\sim F42 \\sim F40A \\sim F41A \\sim F42A: within 2A with sigma
of 0.01 and sigma for terminal atoms of 0.01 within 2A
4. Others
 Sof(F40A)=Sof(F41A)=Sof(F42A)=1-FVAR(1)
 Sof(F40)=Sof(F41)=Sof(F42)=FVAR(1)
5.a Secondary CH2 refined with riding coordinates:
 C31(H31A,H31B), C32(H32A,H32B), C65(H65A,H65B)
5.b Aromatic/amide H refined with riding coordinates:
 C2(H2), C3(H3), C5(H5), C6(H6), C8(H8), C9(H9), C15(H15), C17(H17), C24(H24),
 C26(H26), C34(H34), C36(H36), C38(H38), C42(H42), C44(H44), C46(H46), C50(H50),
  C52(H52), C54(H54), C58(H58), C60(H60), C62(H62)
;
_olex2_submission_special_instructions 'No special instructions were received'

loop_
_space_group_symop_operation_xyz
'x, y, z'
'-x, -y, -z'

loop_
_atom_site_label
_atom_site_type_symbol
_atom_site_fract_x
_atom_site_fract_y
_atom_site_fract_z
_atom_site_U_iso_or_equiv
_atom_site_adp_type
_atom_site_occupancy
_atom_site_site_symmetry_order
_atom_site_calc_flag
_atom_site_refinement_flags_posn
_atom_site_refinement_flags_adp
_atom_site_refinement_flags_occupancy
_atom_site_disorder_assembly
_atom_site_disorder_group
Cu Cu 0.77416(2) 0.28133(2) -0.18071(2) 0.01362(5) Uani 1 1 d . . . . .
F1 F 0.85384(12) 0.40109(10) -0.36123(9) 0.0365(3) Uani 1 1 d . . . . .
F2 F 1.00019(12) 0.42376(11) -0.42618(8) 0.0404(4) Uani 1 1 d . . . . .
F3 F 0.88507(12) 0.54025(9) -0.40981(8) 0.0328(3) Uani 1 1 d . . . . .
F4 F 0.87237(10) 0.72434(9) -0.20709(9) 0.0323(3) Uani 1 1 d . . . . .
F5 F 1.02735(10) 0.70297(9) -0.22596(9) 0.0323(3) Uani 1 1 d . . . . .
F6 F 0.93396(11) 0.66765(9) -0.10772(8) 0.0319(3) Uani 1 1 d . . . . .
F7 F 0.96259(13) 0.25908(9) -0.09659(9) 0.0378(3) Uani 1 1 d . . . . .
F8 F 1.03290(10) 0.34742(9) -0.05246(7) 0.0260(2) Uani 1 1 d . . . . .
F9 F 1.11221(12) 0.27830(12) -0.15489(9) 0.0454(4) Uani 1 1 d . . . . .
F10 F 0.48288(10) 0.26858(10) -0.28749(7) 0.0315(3) Uani 1 1 d . . . . .
F11 F 0.58527(11) 0.14337(10) -0.28875(8) 0.0329(3) Uani 1 1 d . . . . .
F12 F 0.62901(10) 0.27361(10) -0.28351(8) 0.0319(3) Uani 1 1 d . . . . .
F13 F 0.24454(9) 0.31286(9) -0.04679(8) 0.0280(3) Uani 1 1 d . . . . .
F14 F 0.29664(9) 0.32396(9) 0.05479(8) 0.0285(3) Uani 1 1 d . . . . .
F15 F 0.25186(9) 0.19581(9) 0.04569(9) 0.0343(3) Uani 1 1 d . . . . .
F16 F 0.70981(11) 0.11442(15) -0.00900(10) 0.0517(5) Uani 1 1 d . . . . .
F17 F 0.63056(16) -0.00057(11) 0.01169(11) 0.0555(5) Uani 1 1 d . . . . .
F18 F 0.58537(11) 0.10273(12) 0.09182(8) 0.0404(4) Uani 1 1 d . . . . .
N1 N 0.91168(10) 0.24660(10) -0.24508(9) 0.0134(2) Uani 1 1 d . . . . .
N2 N 0.75888(10) 0.15102(10) -0.19146(9) 0.0134(2) Uani 1 1 d . . . . .
C1 C 0.98745(12) 0.29452(12) -0.26996(10) 0.0143(3) Uani 1 1 d . . . . .
C2 C 1.07956(13) 0.25768(13) -0.31482(11) 0.0189(3) Uani 1 1 d . . . . .
H2 H 1.131631 0.294141 -0.332120 0.023 Uiso 1 1 calc R U . . .
C3 C 1.09398(13) 0.16865(13) -0.33354(11) 0.0182(3) Uani 1 1 d . . . . .
H3 H 1.156045 0.143052 -0.363909 0.022 Uiso 1 1 calc R U . . .
C4 C 1.01591(12) 0.11556(12) -0.30733(10) 0.0146(3) Uani 1 1 d . . . . .
C5 C 1.02480(13) 0.02157(12) -0.32330(10) 0.0163(3) Uani 1 1 d . . . . .
H5 H 1.085240 -0.006686 -0.354070 0.020 Uiso 1 1 calc R U . . .
C6 C 0.94808(13) -0.02736(12) -0.29504(10) 0.0164(3) Uani 1 1 d . . . . .
H6 H 0.955529 -0.089576 -0.305968 0.020 Uiso 1 1 calc R U . . .
C7 C 0.85562(13) 0.01378(12) -0.24873(10) 0.0149(3) Uani 1 1 d . . . . .
C8 C 0.77458(14) -0.03477(12) -0.21602(11) 0.0187(3) Uani 1 1 d . . . . .
H8 H 0.779517 -0.098214 -0.222796 0.022 Uiso 1 1 calc R U . . .
C9 C 0.68826(14) 0.01072(13) -0.17418(12) 0.0199(3) Uani 1 1 d . . . . .
H9 H 0.632642 -0.020875 -0.152396 0.024 Uiso 1 1 calc R U . . .
C10 C 0.68253(12) 0.10407(12) -0.16375(10) 0.0154(3) Uani 1 1 d . . . . .
C11 C 0.84447(12) 0.10654(11) -0.23387(10) 0.0131(3) Uani 1 1 d . . . . .
C12 C 0.92603(12) 0.15785(11) -0.26312(10) 0.0128(3) Uani 1 1 d . . . . .
C13 C 0.97192(12) 0.39043(11) -0.24656(10) 0.0139(3) Uani 1 1 d . . . . .
C14 C 0.94077(13) 0.46936(12) -0.29605(10) 0.0165(3) Uani 1 1 d . . . . .
C15 C 0.93046(13) 0.55818(12) -0.27562(11) 0.0177(3) Uani 1 1 d . . . . .
H15 H 0.909038 0.610909 -0.309493 0.021 Uiso 1 1 calc R U . . .
C16 C 0.95158(12) 0.56952(12) -0.20552(10) 0.0154(3) Uani 1 1 d . . . . .
C17 C 0.98218(12) 0.49290(12) -0.15526(10) 0.0152(3) Uani 1 1 d . . . . .
H17 H 0.996511 0.501192 -0.107288 0.018 Uiso 1 1 calc R U . . .
C18 C 0.99172(12) 0.40397(12) -0.17559(10) 0.0144(3) Uani 1 1 d . . . . .
C19 C 0.91998(17) 0.45853(14) -0.37368(12) 0.0246(4) Uani 1 1 d . . . . .
C20 C 0.94556(13) 0.66623(12) -0.18587(11) 0.0184(3) Uani 1 1 d . . . . .
C21 C 1.02469(15) 0.32183(13) -0.11944(12) 0.0221(4) Uani 1 1 d . . . . .
C22 C 0.58676(12) 0.15398(11) -0.12124(10) 0.0146(3) Uani 1 1 d . . . . .
C23 C 0.52326(13) 0.20664(12) -0.16509(10) 0.0153(3) Uani 1 1 d . . . . .
C24 C 0.43030(13) 0.24559(12) -0.12605(11) 0.0170(3) Uani 1 1 d . . . . .
H24 H 0.387681 0.280636 -0.156474 0.020 Uiso 1 1 calc R U . . .
C25 C 0.40031(13) 0.23290(12) -0.04244(11) 0.0164(3) Uani 1 1 d . . . . .
C26 C 0.46298(13) 0.18462(12) 0.00265(11) 0.0180(3) Uani 1 1 d . . . . .
H26 H 0.442727 0.178510 0.059982 0.022 Uiso 1 1 calc R U . . .
C27 C 0.55563(13) 0.14523(12) -0.03657(11) 0.0172(3) Uani 1 1 d . . . . .
C28 C 0.55476(14) 0.22280(14) -0.25673(11) 0.0216(3) Uani 1 1 d . . . . .
C29 C 0.29783(14) 0.26722(13) 0.00252(12) 0.0203(3) Uani 1 1 d . . . . .
C30 C 0.62070(16) 0.09030(16) 0.01465(12) 0.0268(4) Uani 1 1 d . . . . .
C31 C 0.73094(16) 0.41240(15) -0.15206(14) 0.0275(4) Uani 1 1 d . . . . .
H31A H 0.766666 0.433308 -0.119187 0.033 Uiso 1 1 calc R U . . .
H31B H 0.714802 0.461078 -0.195096 0.033 Uiso 1 1 calc R U . . .
C32 C 0.66258(15) 0.35787(14) -0.11246(13) 0.0255(4) Uani 1 1 d . . . . .
H32A H 0.600942 0.370905 -0.129061 0.031 Uiso 1 1 calc R U . . .
H32B H 0.652736 0.343172 -0.053255 0.031 Uiso 1 1 calc R U . . .
Cl1 Cl 0.50626(6) 0.50201(6) 0.22813(6) 0.05605(19) Uani 1 1 d . . . . .
Cl2 Cl 0.35210(6) 0.50308(6) 0.37808(8) 0.0745(3) Uani 1 1 d . . . . .
C65 C 0.4781(2) 0.4823(2) 0.3338(2) 0.0488(7) Uani 1 1 d . . . . .
H65A H 0.511365 0.523584 0.352862 0.059 Uiso 1 1 calc R U . . .
H65B H 0.502907 0.417072 0.351297 0.059 Uiso 1 1 calc R U . . .
F19 F 1.04329(8) 0.12466(8) 0.12115(7) 0.0231(2) Uani 1 1 d . . . . .
F20 F 0.99765(9) 0.09769(9) 0.02117(7) 0.0240(2) Uani 1 1 d . . . . .
F21 F 1.05548(8) -0.01634(8) 0.09760(7) 0.0221(2) Uani 1 1 d . . . . .
F22 F 0.73255(9) -0.13028(8) 0.12458(7) 0.0248(2) Uani 1 1 d . . . . .
F23 F 0.60591(9) -0.07254(9) 0.21062(9) 0.0293(3) Uani 1 1 d . . . . .
F24 F 0.71748(10) -0.16965(8) 0.25179(8) 0.0268(3) Uani 1 1 d . . . . .
F25 F 0.80961(13) 0.36918(9) 0.02126(8) 0.0393(4) Uani 1 1 d . . . . .
F26 F 0.70392(12) 0.49218(11) 0.03995(9) 0.0407(3) Uani 1 1 d . . . . .
F27 F 0.85476(11) 0.49834(10) 0.02782(8) 0.0345(3) Uani 1 1 d . . . . .
F28 F 0.82411(11) 0.52741(11) 0.35330(11) 0.0419(4) Uani 1 1 d . . . . .
F29 F 0.73076(14) 0.62502(9) 0.29358(9) 0.0433(4) Uani 1 1 d . . . . .
F30 F 0.66970(12) 0.53288(10) 0.39850(9) 0.0398(4) Uani 1 1 d . . . . .
F31 F 0.41988(10) 0.27704(13) 0.56902(9) 0.0416(4) Uani 1 1 d . . . . .
F32 F 0.28435(9) 0.28022(12) 0.54044(9) 0.0386(3) Uani 1 1 d . . . . .
F33 F 0.36911(12) 0.14931(11) 0.56761(8) 0.0410(3) Uani 1 1 d . . . . .
F34 F 0.43565(12) 0.30728(12) 0.16646(9) 0.0437(4) Uani 1 1 d . . . . .
F35 F 0.29899(13) 0.32499(17) 0.25420(12) 0.0663(6) Uani 1 1 d . . . . .
F36 F 0.36396(15) 0.19013(12) 0.21990(10) 0.0505(4) Uani 1 1 d . . . . .
F37 F 0.77606(18) -0.06227(12) 0.62260(10) 0.0603(6) Uani 1 1 d . . . . .
F38 F 0.64055(13) -0.03062(11) 0.58881(11) 0.0545(5) Uani 1 1 d . . . . .
F39 F 0.76252(12) -0.11288(9) 0.52031(9) 0.0354(3) Uani 1 1 d . . . . .
C33 C 0.75453(12) 0.12362(11) 0.25168(9) 0.0118(3) Uani 1 1 d . . . . .
C34 C 0.85030(12) 0.12559(11) 0.20272(10) 0.0128(3) Uani 1 1 d . . . . .
H34 H 0.884720 0.174056 0.204488 0.015 Uiso 1 1 calc R U . . .
C35 C 0.89651(12) 0.05887(11) 0.15165(10) 0.0131(3) Uani 1 1 d . . . . .
C36 C 0.84929(13) -0.01412(11) 0.14782(10) 0.0148(3) Uani 1 1 d . . . . .
H36 H 0.880609 -0.059896 0.113151 0.018 Uiso 1 1 calc R U . . .
C37 C 0.75473(12) -0.01758(11) 0.19653(10) 0.0138(3) Uani 1 1 d . . . . .
C38 C 0.70804(12) 0.04975(11) 0.24746(10) 0.0134(3) Uani 1 1 d . . . . .
H38 H 0.643354 0.045276 0.279907 0.016 Uiso 1 1 calc R U . . .
C39 C 0.99770(13) 0.06645(12) 0.09844(10) 0.0159(3) Uani 1 1 d . . . . .
C40 C 0.70300(13) -0.09703(12) 0.19570(11) 0.0174(3) Uani 1 1 d . . . . .
C41 C 0.73093(12) 0.30509(11) 0.27029(10) 0.0126(3) Uani 1 1 d . . . . .
C42 C 0.75016(12) 0.33055(12) 0.18633(10) 0.0148(3) Uani 1 1 d . . . . .
H42 H 0.751817 0.285067 0.153394 0.018 Uiso 1 1 calc R U . . .
C43 C 0.76685(13) 0.42018(12) 0.14979(10) 0.0174(3) Uani 1 1 d . . . . .
C44 C 0.76491(13) 0.48942(12) 0.19524(11) 0.0187(3) Uani 1 1 d . . . . .
H44 H 0.777778 0.550272 0.170166 0.022 Uiso 1 1 calc R U . . .
C45 C 0.74350(13) 0.46641(12) 0.27850(11) 0.0167(3) Uani 1 1 d . . . . .
C46 C 0.72583(12) 0.37679(11) 0.31528(10) 0.0148(3) Uani 1 1 d . . . . .
H46 H 0.709837 0.363863 0.372553 0.018 Uiso 1 1 calc R U . . .
C47 C 0.78397(17) 0.44437(14) 0.06024(12) 0.0254(4) Uani 1 1 d . . . . .
C48 C 0.74155(15) 0.53794(13) 0.33049(12) 0.0226(4) Uani 1 1 d . . . . .
C49 C 0.58743(12) 0.21228(11) 0.34211(10) 0.0128(3) Uani 1 1 d . . . . .
C50 C 0.53163(12) 0.21696(12) 0.42190(10) 0.0149(3) Uani 1 1 d . . . . .
H50 H 0.563846 0.205902 0.463798 0.018 Uiso 1 1 calc R U . . .
C51 C 0.43006(13) 0.23740(13) 0.44175(11) 0.0176(3) Uani 1 1 d . . . . .
C52 C 0.38006(13) 0.25537(13) 0.38260(11) 0.0188(3) Uani 1 1 d . . . . .
H52 H 0.311023 0.270199 0.396029 0.023 Uiso 1 1 calc R U . . .
C53 C 0.43410(13) 0.25102(13) 0.30295(11) 0.0175(3) Uani 1 1 d . . . . .
C54 C 0.53514(12) 0.22909(12) 0.28318(10) 0.0154(3) Uani 1 1 d . . . . .
H54 H 0.569795 0.225356 0.228309 0.018 Uiso 1 1 calc R U . . .
C55 C 0.37609(15) 0.23639(16) 0.52934(12) 0.0262(4) Uani 1 1 d . . . . .
C56 C 0.38285(15) 0.26870(16) 0.23718(13) 0.0255(4) Uani 1 1 d . . . . .
C57 C 0.75556(12) 0.16356(11) 0.38986(10) 0.0128(3) Uani 1 1 d . . . . .
C58 C 0.72633(13) 0.08512(12) 0.44457(10) 0.0156(3) Uani 1 1 d . . . . .
H58 H 0.674602 0.057086 0.439237 0.019 Uiso 1 1 calc R U . . .
C59 C 0.77077(15) 0.04715(13) 0.50638(11) 0.0199(3) Uani 1 1 d . . . . .
C60 C 0.84712(15) 0.08530(14) 0.51639(12) 0.0237(4) Uani 1 1 d . . . . .
H60 H 0.877161 0.059784 0.558773 0.028 Uiso 1 1 calc R U . . .
C61 C 0.87778(14) 0.16184(14) 0.46234(11) 0.0207(3) Uani 1 1 d . . . . .
C62 C 0.83330(12) 0.20037(12) 0.40058(10) 0.0161(3) Uani 1 1 d . . . . .
H62 H 0.856291 0.253015 0.364759 0.019 Uiso 1 1 calc R U . . .
C63 C 0.73691(18) -0.03853(14) 0.56005(12) 0.0273(4) Uani 1 1 d . . . . .
C64 C 0.95914(17) 0.20562(18) 0.47126(13) 0.0346(5) Uani 1 1 d D . . . .
B B 0.70682(13) 0.20090(12) 0.31401(11) 0.0117(3) Uani 1 1 d . . . . .
F40 F 1.02691(17) 0.13570(19) 0.49709(18) 0.0429(7) Uani 0.659(4) 1 d D U P A 1
F41 F 1.0078(4) 0.2480(4) 0.4062(3) 0.0748(16) Uani 0.659(4) 1 d D U P A 1
F42 F 0.9311(2) 0.2515(3) 0.5337(3) 0.0715(12) Uani 0.659(4) 1 d D U P A 1
F40A F 0.9915(6) 0.1886(6) 0.5314(4) 0.0672(19) Uani 0.341(4) 1 d D U P A 2
F41A F 1.0319(6) 0.2158(6) 0.4024(5) 0.0496(18) Uani 0.341(4) 1 d D U P A 2
F42A F 0.9340(4) 0.3054(4) 0.4677(5) 0.0597(16) Uani 0.341(4) 1 d D U P A 2

loop_
_atom_site_aniso_label
_atom_site_aniso_U_11
_atom_site_aniso_U_22
_atom_site_aniso_U_33
_atom_site_aniso_U_23
_atom_site_aniso_U_13
_atom_site_aniso_U_12
Cu 0.01216(9) 0.01253(9) 0.01613(10) -0.00409(7) -0.00237(7) -0.00172(7)
F1 0.0556(9) 0.0325(7) 0.0343(7) 0.0003(5) -0.0289(7) -0.0162(6)
F2 0.0541(9) 0.0448(8) 0.0185(6) -0.0112(6) -0.0069(6) 0.0057(7)
F3 0.0540(9) 0.0241(6) 0.0241(6) 0.0019(5) -0.0210(6) -0.0022(6)
F4 0.0317(7) 0.0188(6) 0.0499(8) -0.0116(5) -0.0173(6) 0.0053(5)
F5 0.0274(6) 0.0256(6) 0.0422(7) -0.0137(5) 0.0066(5) -0.0162(5)
F6 0.0509(8) 0.0225(6) 0.0228(6) -0.0096(5) -0.0058(6) -0.0059(5)
F7 0.0685(10) 0.0227(6) 0.0322(7) 0.0095(5) -0.0283(7) -0.0205(6)
F8 0.0348(7) 0.0256(6) 0.0224(6) -0.0040(4) -0.0168(5) -0.0005(5)
F9 0.0461(9) 0.0477(9) 0.0341(7) -0.0125(6) -0.0157(7) 0.0302(7)
F10 0.0265(6) 0.0481(8) 0.0204(6) 0.0013(5) -0.0127(5) -0.0017(6)
F11 0.0402(8) 0.0370(7) 0.0201(6) -0.0100(5) -0.0053(5) -0.0003(6)
F12 0.0275(6) 0.0460(8) 0.0209(6) 0.0103(5) -0.0053(5) -0.0183(6)
F13 0.0193(6) 0.0320(6) 0.0326(6) -0.0087(5) -0.0094(5) 0.0047(5)
F14 0.0274(6) 0.0302(6) 0.0284(6) -0.0143(5) -0.0057(5) 0.0027(5)
F15 0.0215(6) 0.0242(6) 0.0450(8) -0.0015(5) 0.0100(5) -0.0055(5)
F16 0.0231(7) 0.0946(14) 0.0339(8) 0.0110(8) -0.0155(6) -0.0055(8)
F17 0.0864(14) 0.0291(8) 0.0528(10) -0.0004(7) -0.0400(10) 0.0177(8)
F18 0.0378(8) 0.0592(10) 0.0176(6) -0.0014(6) -0.0109(5) 0.0121(7)
N1 0.0140(6) 0.0125(6) 0.0145(6) -0.0030(5) -0.0040(5) -0.0026(5)
N2 0.0130(6) 0.0133(6) 0.0143(6) -0.0018(5) -0.0037(5) -0.0025(5)
C1 0.0148(7) 0.0142(7) 0.0147(7) -0.0031(5) -0.0031(6) -0.0038(6)
C2 0.0157(8) 0.0198(8) 0.0203(8) -0.0052(6) 0.0000(6) -0.0056(6)
C3 0.0136(7) 0.0208(8) 0.0192(8) -0.0062(6) -0.0004(6) -0.0024(6)
C4 0.0144(7) 0.0151(7) 0.0143(7) -0.0035(6) -0.0034(6) -0.0010(6)
C5 0.0171(8) 0.0147(7) 0.0166(7) -0.0048(6) -0.0041(6) 0.0013(6)
C6 0.0197(8) 0.0126(7) 0.0174(7) -0.0042(6) -0.0058(6) 0.0002(6)
C7 0.0174(7) 0.0133(7) 0.0154(7) -0.0026(5) -0.0059(6) -0.0017(6)
C8 0.0213(8) 0.0131(7) 0.0224(8) -0.0028(6) -0.0050(7) -0.0052(6)
C9 0.0192(8) 0.0165(8) 0.0241(9) -0.0018(6) -0.0035(7) -0.0076(6)
C10 0.0143(7) 0.0155(7) 0.0163(7) -0.0018(6) -0.0032(6) -0.0032(6)
C11 0.0137(7) 0.0124(7) 0.0139(7) -0.0017(5) -0.0045(5) -0.0023(5)
C12 0.0139(7) 0.0122(7) 0.0128(7) -0.0022(5) -0.0039(5) -0.0022(5)
C13 0.0120(7) 0.0145(7) 0.0147(7) -0.0026(5) -0.0007(5) -0.0044(5)
C14 0.0195(8) 0.0160(7) 0.0146(7) -0.0014(6) -0.0049(6) -0.0040(6)
C15 0.0193(8) 0.0155(7) 0.0176(8) -0.0013(6) -0.0036(6) -0.0039(6)
C16 0.0133(7) 0.0145(7) 0.0174(7) -0.0035(6) 0.0001(6) -0.0042(6)
C17 0.0127(7) 0.0173(7) 0.0161(7) -0.0045(6) -0.0025(6) -0.0031(6)
C18 0.0125(7) 0.0150(7) 0.0155(7) -0.0028(6) -0.0027(6) -0.0025(5)
C19 0.0374(11) 0.0213(9) 0.0177(8) -0.0016(7) -0.0116(8) -0.0042(8)
C20 0.0176(8) 0.0158(7) 0.0210(8) -0.0058(6) -0.0007(6) -0.0044(6)
C21 0.0284(9) 0.0186(8) 0.0213(8) -0.0036(6) -0.0114(7) 0.0009(7)
C22 0.0130(7) 0.0136(7) 0.0179(7) -0.0013(6) -0.0039(6) -0.0048(5)
C23 0.0158(7) 0.0170(7) 0.0149(7) -0.0012(6) -0.0050(6) -0.0058(6)
C24 0.0161(8) 0.0162(7) 0.0200(8) -0.0011(6) -0.0067(6) -0.0035(6)
C25 0.0150(7) 0.0140(7) 0.0198(8) -0.0026(6) -0.0027(6) -0.0037(6)
C26 0.0187(8) 0.0179(8) 0.0161(7) -0.0008(6) -0.0029(6) -0.0030(6)
C27 0.0171(8) 0.0172(7) 0.0170(8) 0.0009(6) -0.0057(6) -0.0025(6)
C28 0.0194(8) 0.0287(9) 0.0169(8) -0.0005(7) -0.0055(6) -0.0047(7)
C29 0.0182(8) 0.0178(8) 0.0226(8) -0.0035(6) -0.0022(6) -0.0009(6)
C30 0.0253(9) 0.0318(10) 0.0200(9) -0.0002(7) -0.0079(7) 0.0047(8)
C31 0.0251(10) 0.0235(9) 0.0340(11) -0.0107(8) -0.0055(8) -0.0010(7)
C32 0.0253(9) 0.0209(9) 0.0296(10) -0.0128(7) -0.0038(8) 0.0025(7)
Cl1 0.0501(4) 0.0521(4) 0.0657(5) -0.0044(4) -0.0223(4) 0.0017(3)
Cl2 0.0417(4) 0.0468(4) 0.1122(8) -0.0018(5) 0.0063(5) -0.0003(3)
C65 0.0352(14) 0.0431(15) 0.0643(19) 0.0001(13) -0.0136(13) -0.0019(11)
F19 0.0182(5) 0.0274(6) 0.0251(6) -0.0105(4) 0.0008(4) -0.0105(4)
F20 0.0243(6) 0.0307(6) 0.0128(5) -0.0004(4) -0.0002(4) -0.0033(5)
F21 0.0155(5) 0.0222(5) 0.0262(6) -0.0069(4) -0.0024(4) 0.0023(4)
F22 0.0307(6) 0.0235(6) 0.0253(6) -0.0119(4) -0.0068(5) -0.0091(5)
F23 0.0172(5) 0.0220(6) 0.0525(8) -0.0138(5) -0.0078(5) -0.0057(4)
F24 0.0374(7) 0.0155(5) 0.0287(6) 0.0032(4) -0.0105(5) -0.0103(5)
F25 0.0735(11) 0.0250(6) 0.0169(6) -0.0021(5) -0.0075(6) -0.0086(7)
F26 0.0471(9) 0.0448(8) 0.0293(7) 0.0107(6) -0.0204(6) -0.0027(7)
F27 0.0434(8) 0.0301(7) 0.0212(6) 0.0041(5) 0.0049(5) -0.0125(6)
F28 0.0378(8) 0.0418(8) 0.0582(10) -0.0268(7) -0.0189(7) -0.0067(6)
F29 0.0770(12) 0.0131(6) 0.0391(8) -0.0060(5) -0.0119(8) -0.0077(6)
F30 0.0461(8) 0.0349(7) 0.0345(7) -0.0219(6) 0.0142(6) -0.0195(6)
F31 0.0276(7) 0.0731(11) 0.0294(7) -0.0326(7) 0.0002(5) -0.0076(7)
F32 0.0164(6) 0.0623(10) 0.0313(7) -0.0178(7) 0.0042(5) 0.0030(6)
F33 0.0466(9) 0.0482(9) 0.0195(6) 0.0010(6) 0.0031(6) -0.0086(7)
F34 0.0445(9) 0.0613(10) 0.0319(7) 0.0142(7) -0.0238(7) -0.0222(7)
F35 0.0375(9) 0.1124(17) 0.0536(10) -0.0378(11) -0.0313(8) 0.0361(10)
F36 0.0749(12) 0.0506(9) 0.0471(9) 0.0015(7) -0.0393(9) -0.0328(9)
F37 0.1178(17) 0.0456(9) 0.0350(8) 0.0209(7) -0.0487(10) -0.0356(10)
F38 0.0435(9) 0.0352(8) 0.0557(10) 0.0166(7) 0.0172(8) -0.0032(7)
F39 0.0497(9) 0.0217(6) 0.0335(7) -0.0015(5) -0.0073(6) -0.0096(6)
C33 0.0129(7) 0.0113(6) 0.0115(6) -0.0013(5) -0.0034(5) -0.0022(5)
C34 0.0137(7) 0.0126(7) 0.0126(7) -0.0030(5) -0.0030(5) -0.0025(5)
C35 0.0131(7) 0.0152(7) 0.0110(7) -0.0019(5) -0.0023(5) -0.0029(5)
C36 0.0169(7) 0.0131(7) 0.0146(7) -0.0040(5) -0.0037(6) -0.0018(6)
C37 0.0162(7) 0.0115(7) 0.0155(7) -0.0021(5) -0.0057(6) -0.0033(5)
C38 0.0140(7) 0.0126(7) 0.0139(7) -0.0020(5) -0.0032(5) -0.0029(5)
C39 0.0151(7) 0.0173(7) 0.0150(7) -0.0048(6) -0.0023(6) -0.0017(6)
C40 0.0191(8) 0.0135(7) 0.0210(8) -0.0043(6) -0.0053(6) -0.0034(6)
C41 0.0111(7) 0.0122(7) 0.0141(7) -0.0018(5) -0.0024(5) -0.0022(5)
C42 0.0155(7) 0.0137(7) 0.0150(7) -0.0017(5) -0.0042(6) -0.0016(6)
C43 0.0193(8) 0.0160(7) 0.0147(7) 0.0004(6) -0.0027(6) -0.0022(6)
C44 0.0201(8) 0.0124(7) 0.0216(8) 0.0000(6) -0.0032(6) -0.0032(6)
C45 0.0159(7) 0.0141(7) 0.0196(8) -0.0041(6) -0.0019(6) -0.0030(6)
C46 0.0151(7) 0.0131(7) 0.0153(7) -0.0031(6) -0.0019(6) -0.0023(5)
C47 0.0358(11) 0.0199(8) 0.0185(8) 0.0031(7) -0.0067(8) -0.0053(8)
C48 0.0263(9) 0.0155(8) 0.0254(9) -0.0063(7) -0.0009(7) -0.0073(7)
C49 0.0135(7) 0.0111(6) 0.0143(7) -0.0022(5) -0.0033(5) -0.0028(5)
C50 0.0145(7) 0.0159(7) 0.0149(7) -0.0041(6) -0.0030(6) -0.0030(6)
C51 0.0154(7) 0.0200(8) 0.0165(7) -0.0065(6) 0.0001(6) -0.0035(6)
C52 0.0124(7) 0.0208(8) 0.0239(8) -0.0064(6) -0.0036(6) -0.0024(6)
C53 0.0152(7) 0.0189(8) 0.0205(8) -0.0033(6) -0.0079(6) -0.0023(6)
C54 0.0148(7) 0.0166(7) 0.0149(7) -0.0029(6) -0.0035(6) -0.0024(6)
C55 0.0173(8) 0.0390(11) 0.0213(9) -0.0125(8) 0.0012(7) -0.0032(8)
C56 0.0201(9) 0.0333(10) 0.0269(10) -0.0059(8) -0.0117(7) -0.0031(7)
C57 0.0130(7) 0.0130(7) 0.0120(7) -0.0038(5) -0.0020(5) -0.0011(5)
C58 0.0175(8) 0.0147(7) 0.0145(7) -0.0026(6) -0.0039(6) -0.0019(6)
C59 0.0274(9) 0.0180(8) 0.0135(7) -0.0011(6) -0.0056(6) -0.0014(7)
C60 0.0281(10) 0.0275(9) 0.0174(8) -0.0025(7) -0.0122(7) 0.0008(7)
C61 0.0184(8) 0.0278(9) 0.0193(8) -0.0057(7) -0.0083(6) -0.0041(7)
C62 0.0148(7) 0.0191(8) 0.0151(7) -0.0040(6) -0.0037(6) -0.0029(6)
C63 0.0411(12) 0.0216(9) 0.0177(8) 0.0030(7) -0.0087(8) -0.0039(8)
C64 0.0293(11) 0.0506(14) 0.0338(11) -0.0110(10) -0.0173(9) -0.0109(10)
B 0.0121(7) 0.0112(7) 0.0120(7) -0.0022(6) -0.0023(6) -0.0026(6)
F40 0.0260(11) 0.0473(15) 0.0622(17) 0.0027(12) -0.0264(11) -0.0079(10)
F41 0.089(3) 0.093(3) 0.068(2) 0.055(2) -0.062(2) -0.077(3)
F42 0.0443(15) 0.087(2) 0.111(3) -0.074(2) -0.0284(17) -0.0063(15)
F40A 0.078(4) 0.092(4) 0.055(3) 0.023(3) -0.050(3) -0.048(3)
F41A 0.039(3) 0.059(4) 0.057(3) -0.024(3) -0.002(3) -0.025(3)
F42A 0.045(3) 0.053(3) 0.103(4) -0.031(3) -0.033(3) -0.022(2)

loop_
_atom_type_symbol
_atom_type_description
_atom_type_scat_dispersion_real
_atom_type_scat_dispersion_imag
_atom_type_scat_source
C C 0.0033 0.0016 'International Tables Vol C Tables 4.2.6.8 and 6.1.1.4'
H H 0.0000 0.0000 'International Tables Vol C Tables 4.2.6.8 and 6.1.1.4'
B B 0.0013 0.0007 'International Tables Vol C Tables 4.2.6.8 and 6.1.1.4'
Cl Cl 0.1484 0.1585 'International Tables Vol C Tables 4.2.6.8 and 6.1.1.4'
Cu Cu 0.3201 1.2651 'International Tables Vol C Tables 4.2.6.8 and 6.1.1.4'
F F 0.0171 0.0103 'International Tables Vol C Tables 4.2.6.8 and 6.1.1.4'
N N 0.0061 0.0033 'International Tables Vol C Tables 4.2.6.8 and 6.1.1.4'

loop_
_geom_angle_atom_site_label_1
_geom_angle_atom_site_label_2
_geom_angle_atom_site_label_3
_geom_angle
_geom_angle_site_symmetry_1
_geom_angle_site_symmetry_3
_geom_angle_publ_flag
N1 Cu N2 83.59(6) . . ?
N1 Cu C31 119.27(7) . . ?
N2 Cu C31 156.84(8) . . ?
C32 Cu N1 157.04(7) . . ?
C32 Cu N2 118.89(7) . . ?
C32 Cu C31 38.86(9) . . ?
C1 N1 Cu 130.81(12) . . ?
C1 N1 C12 117.97(14) . . ?
C12 N1 Cu 111.21(11) . . ?
C10 N2 Cu 131.30(12) . . ?
C10 N2 C11 117.91(14) . . ?
C11 N2 Cu 110.78(11) . . ?
N1 C1 C2 122.51(15) . . ?
N1 C1 C13 117.46(14) . . ?
C2 C1 C13 120.01(15) . . ?
C1 C2 H2 120.2 . . ?
C3 C2 C1 119.61(16) . . ?
C3 C2 H2 120.2 . . ?
C2 C3 H3 120.3 . . ?
C2 C3 C4 119.42(16) . . ?
C4 C3 H3 120.3 . . ?
C3 C4 C5 123.15(16) . . ?
C12 C4 C3 117.33(15) . . ?
C12 C4 C5 119.52(15) . . ?
C4 C5 H5 119.6 . . ?
C6 C5 C4 120.87(16) . . ?
C6 C5 H5 119.6 . . ?
C5 C6 H6 119.6 . . ?
C5 C6 C7 120.78(15) . . ?
C7 C6 H6 119.6 . . ?
C8 C7 C6 123.06(15) . . ?
C8 C7 C11 117.54(16) . . ?
C11 C7 C6 119.39(15) . . ?
C7 C8 H8 120.4 . . ?
C9 C8 C7 119.15(16) . . ?
C9 C8 H8 120.4 . . ?
C8 C9 H9 120.1 . . ?
C8 C9 C10 119.73(16) . . ?
C10 C9 H9 120.1 . . ?
N2 C10 C9 122.58(16) . . ?
N2 C10 C22 118.32(15) . . ?
C9 C10 C22 119.09(15) . . ?
N2 C11 C7 123.01(15) . . ?
N2 C11 C12 117.27(14) . . ?
C7 C11 C12 119.71(15) . . ?
N1 C12 C4 123.15(15) . . ?
N1 C12 C11 117.15(14) . . ?
C4 C12 C11 119.70(15) . . ?
C14 C13 C1 121.42(15) . . ?
C18 C13 C1 120.49(15) . . ?
C18 C13 C14 118.05(15) . . ?
C13 C14 C19 120.04(16) . . ?
C15 C14 C13 121.07(16) . . ?
C15 C14 C19 118.88(16) . . ?
C14 C15 H15 120.2 . . ?
C16 C15 C14 119.61(16) . . ?
C16 C15 H15 120.2 . . ?
C15 C16 C17 120.68(16) . . ?
C15 C16 C20 119.46(16) . . ?
C17 C16 C20 119.81(16) . . ?
C16 C17 H17 120.2 . . ?
C16 C17 C18 119.55(16) . . ?
C18 C17 H17 120.2 . . ?
C13 C18 C21 120.61(15) . . ?
C17 C18 C13 121.04(16) . . ?
C17 C18 C21 118.35(15) . . ?
F1 C19 F2 106.91(17) . . ?
F1 C19 F3 106.92(18) . . ?
F1 C19 C14 111.94(16) . . ?
F2 C19 F3 107.62(17) . . ?
F2 C19 C14 111.69(18) . . ?
F3 C19 C14 111.49(16) . . ?
F4 C20 F5 106.39(16) . . ?
F4 C20 C16 112.36(15) . . ?
F5 C20 C16 110.68(14) . . ?
F6 C20 F4 107.41(15) . . ?
F6 C20 F5 107.18(16) . . ?
F6 C20 C16 112.49(15) . . ?
F7 C21 F9 107.42(17) . . ?
F7 C21 C18 111.88(16) . . ?
F8 C21 F7 107.13(16) . . ?
F8 C21 F9 106.74(16) . . ?
F8 C21 C18 112.11(15) . . ?
F9 C21 C18 111.27(16) . . ?
C23 C22 C10 120.61(15) . . ?
C23 C22 C27 118.12(16) . . ?
C27 C22 C10 121.18(15) . . ?
C22 C23 C28 120.58(16) . . ?
C24 C23 C22 121.07(16) . . ?
C24 C23 C28 118.35(16) . . ?
C23 C24 H24 120.3 . . ?
C25 C24 C23 119.46(16) . . ?
C25 C24 H24 120.3 . . ?
C24 C25 C26 120.80(16) . . ?
C24 C25 C29 121.45(16) . . ?
C26 C25 C29 117.70(16) . . ?
C25 C26 H26 120.2 . . ?
C25 C26 C27 119.55(16) . . ?
C27 C26 H26 120.2 . . ?
C22 C27 C30 121.03(16) . . ?
C26 C27 C22 120.90(16) . . ?
C26 C27 C30 118.05(16) . . ?
F10 C28 F11 107.45(16) . . ?
F10 C28 F12 107.03(16) . . ?
F10 C28 C23 111.82(16) . . ?
F11 C28 F12 106.77(16) . . ?
F11 C28 C23 112.39(16) . . ?
F12 C28 C23 111.06(15) . . ?
F13 C29 F14 107.78(15) . . ?
F13 C29 F15 107.24(16) . . ?
F13 C29 C25 112.43(16) . . ?
F14 C29 F15 106.69(16) . . ?
F14 C29 C25 111.73(16) . . ?
F15 C29 C25 110.70(15) . . ?
F16 C30 F17 106.9(2) . . ?
F16 C30 F18 106.71(19) . . ?
F16 C30 C27 112.31(17) . . ?
F17 C30 C27 111.61(18) . . ?
F18 C30 F17 107.11(18) . . ?
F18 C30 C27 111.84(17) . . ?
Cu C31 H31A 116.7 . . ?
Cu C31 H31B 116.7 . . ?
H31A C31 H31B 113.7 . . ?
C32 C31 Cu 69.66(12) . . ?
C32 C31 H31A 116.7 . . ?
C32 C31 H31B 116.7 . . ?
Cu C32 H32A 116.4 . . ?
Cu C32 H32B 116.4 . . ?
C31 C32 Cu 71.47(12) . . ?
C31 C32 H32A 116.4 . . ?
C31 C32 H32B 116.4 . . ?
H32A C32 H32B 113.4 . . ?
Cl1 C65 Cl2 112.08(18) . . ?
Cl1 C65 H65A 109.2 . . ?
Cl1 C65 H65B 109.2 . . ?
Cl2 C65 H65A 109.2 . . ?
Cl2 C65 H65B 109.2 . . ?
H65A C65 H65B 107.9 . . ?
C34 C33 B 119.58(14) . . ?
C38 C33 C34 116.33(14) . . ?
C38 C33 B 123.93(14) . . ?
C33 C34 H34 118.9 . . ?
C35 C34 C33 122.18(15) . . ?
C35 C34 H34 118.9 . . ?
C34 C35 C36 120.90(15) . . ?
C34 C35 C39 119.83(15) . . ?
C36 C35 C39 119.25(15) . . ?
C35 C36 H36 121.2 . . ?
C37 C36 C35 117.63(15) . . ?
C37 C36 H36 121.2 . . ?
C36 C37 C38 121.50(15) . . ?
C36 C37 C40 118.91(15) . . ?
C38 C37 C40 119.57(15) . . ?
C33 C38 H38 119.3 . . ?
C37 C38 C33 121.45(15) . . ?
C37 C38 H38 119.3 . . ?
F19 C39 F20 106.55(14) . . ?
F19 C39 F21 106.49(14) . . ?
F19 C39 C35 113.01(14) . . ?
F20 C39 F21 106.16(14) . . ?
F20 C39 C35 111.91(14) . . ?
F21 C39 C35 112.24(14) . . ?
F22 C40 F23 106.68(15) . . ?
F22 C40 F24 106.25(14) . . ?
F22 C40 C37 112.57(15) . . ?
F23 C40 F24 106.26(15) . . ?
F23 C40 C37 112.25(14) . . ?
F24 C40 C37 112.37(15) . . ?
C42 C41 B 122.36(14) . . ?
C46 C41 C42 115.72(15) . . ?
C46 C41 B 121.73(14) . . ?
C41 C42 H42 118.9 . . ?
C43 C42 C41 122.13(16) . . ?
C43 C42 H42 118.9 . . ?
C42 C43 C44 121.23(16) . . ?
C42 C43 C47 119.94(16) . . ?
C44 C43 C47 118.80(16) . . ?
C43 C44 H44 121.2 . . ?
C45 C44 C43 117.57(16) . . ?
C45 C44 H44 121.2 . . ?
C44 C45 C46 121.24(16) . . ?
C44 C45 C48 119.91(16) . . ?
C46 C45 C48 118.84(16) . . ?
C41 C46 H46 119.0 . . ?
C45 C46 C41 122.03(16) . . ?
C45 C46 H46 119.0 . . ?
F25 C47 F26 106.63(18) . . ?
F25 C47 C43 112.96(16) . . ?
F26 C47 C43 111.87(18) . . ?
F27 C47 F25 106.57(18) . . ?
F27 C47 F26 105.95(16) . . ?
F27 C47 C43 112.37(17) . . ?
F28 C48 C45 111.91(16) . . ?
F29 C48 F28 105.97(17) . . ?
F29 C48 F30 106.91(17) . . ?
F29 C48 C45 113.20(17) . . ?
F30 C48 F28 106.00(18) . . ?
F30 C48 C45 112.33(15) . . ?
C50 C49 C54 116.06(15) . . ?
C50 C49 B 124.00(14) . . ?
C54 C49 B 119.53(14) . . ?
C49 C50 H50 119.0 . . ?
C51 C50 C49 121.96(16) . . ?
C51 C50 H50 119.0 . . ?
C50 C51 C55 118.15(16) . . ?
C52 C51 C50 121.06(16) . . ?
C52 C51 C55 120.76(16) . . ?
C51 C52 H52 121.1 . . ?
C51 C52 C53 117.89(16) . . ?
C53 C52 H52 121.1 . . ?
C52 C53 C54 121.16(16) . . ?
C52 C53 C56 119.67(16) . . ?
C54 C53 C56 119.17(17) . . ?
C49 C54 H54 119.1 . . ?
C53 C54 C49 121.84(16) . . ?
C53 C54 H54 119.1 . . ?
F31 C55 F32 106.78(17) . . ?
F31 C55 F33 106.66(19) . . ?
F31 C55 C51 112.13(17) . . ?
F32 C55 F33 106.04(17) . . ?
F32 C55 C51 112.85(18) . . ?
F33 C55 C51 111.93(17) . . ?
F34 C56 C53 113.38(16) . . ?
F35 C56 F34 105.9(2) . . ?
F35 C56 F36 107.4(2) . . ?
F35 C56 C53 113.26(18) . . ?
F36 C56 F34 103.79(18) . . ?
F36 C56 C53 112.44(18) . . ?
C58 C57 B 120.32(14) . . ?
C62 C57 C58 115.81(15) . . ?
C62 C57 B 123.61(14) . . ?
C57 C58 H58 118.9 . . ?
C59 C58 C57 122.12(16) . . ?
C59 C58 H58 118.9 . . ?
C58 C59 C63 118.28(18) . . ?
C60 C59 C58 121.11(17) . . ?
C60 C59 C63 120.56(17) . . ?
C59 C60 H60 121.2 . . ?
C61 C60 C59 117.57(17) . . ?
C61 C60 H60 121.2 . . ?
C60 C61 C62 121.55(17) . . ?
C60 C61 C64 119.38(18) . . ?
C62 C61 C64 119.05(18) . . ?
C57 C62 H62 119.1 . . ?
C61 C62 C57 121.82(17) . . ?
C61 C62 H62 119.1 . . ?
F37 C63 F39 105.10(18) . . ?
F37 C63 C59 113.05(19) . . ?
F38 C63 F37 107.9(2) . . ?
F38 C63 F39 105.96(19) . . ?
F38 C63 C59 112.80(18) . . ?
F39 C63 C59 111.48(17) . . ?
F40 C64 C61 108.8(2) . . ?
F41 C64 C61 114.9(3) . . ?
F41 C64 F40 104.9(3) . . ?
F41 C64 F42 115.6(4) . . ?
F42 C64 C61 111.5(2) . . ?
F42 C64 F40 99.4(3) . . ?
F40A C64 C61 124.3(3) . . ?
F40A C64 F41A 111.1(6) . . ?
F40A C64 F42A 99.8(5) . . ?
F41A C64 C61 113.5(5) . . ?
F41A C64 F42A 90.8(4) . . ?
F42A C64 C61 111.1(2) . . ?
C33 B C41 111.02(13) . . ?
C33 B C49 112.67(13) . . ?
C33 B C57 104.23(12) . . ?
C41 B C49 103.93(12) . . ?
C41 B C57 112.63(13) . . ?
C49 B C57 112.60(13) . . ?

loop_
_geom_bond_atom_site_label_1
_geom_bond_atom_site_label_2
_geom_bond_distance
_geom_bond_site_symmetry_2
_geom_bond_publ_flag
Cu N1 2.0059(14) . ?
Cu N2 2.0179(14) . ?
Cu C31 2.024(2) . ?
Cu C32 2.0011(19) . ?
F1 C19 1.335(3) . ?
F2 C19 1.336(3) . ?
F3 C19 1.339(2) . ?
F4 C20 1.331(2) . ?
F5 C20 1.341(2) . ?
F6 C20 1.328(2) . ?
F7 C21 1.334(2) . ?
F8 C21 1.332(2) . ?
F9 C21 1.338(2) . ?
F10 C28 1.326(2) . ?
F11 C28 1.334(2) . ?
F12 C28 1.344(2) . ?
F13 C29 1.331(2) . ?
F14 C29 1.337(2) . ?
F15 C29 1.340(2) . ?
F16 C30 1.327(3) . ?
F17 C30 1.329(3) . ?
F18 C30 1.328(2) . ?
N1 C1 1.334(2) . ?
N1 C12 1.364(2) . ?
N2 C10 1.333(2) . ?
N2 C11 1.364(2) . ?
C1 C2 1.403(2) . ?
C1 C13 1.500(2) . ?
C2 H2 0.9500 . ?
C2 C3 1.373(2) . ?
C3 H3 0.9500 . ?
C3 C4 1.409(2) . ?
C4 C5 1.436(2) . ?
C4 C12 1.404(2) . ?
C5 H5 0.9500 . ?
C5 C6 1.356(2) . ?
C6 H6 0.9500 . ?
C6 C7 1.437(2) . ?
C7 C8 1.407(2) . ?
C7 C11 1.408(2) . ?
C8 H8 0.9500 . ?
C8 C9 1.373(3) . ?
C9 H9 0.9500 . ?
C9 C10 1.403(2) . ?
C10 C22 1.497(2) . ?
C11 C12 1.434(2) . ?
C13 C14 1.405(2) . ?
C13 C18 1.402(2) . ?
C14 C15 1.388(2) . ?
C14 C19 1.509(3) . ?
C15 H15 0.9500 . ?
C15 C16 1.386(2) . ?
C16 C17 1.388(2) . ?
C16 C20 1.505(2) . ?
C17 H17 0.9500 . ?
C17 C18 1.390(2) . ?
C18 C21 1.512(2) . ?
C22 C23 1.401(2) . ?
C22 C27 1.404(2) . ?
C23 C24 1.390(2) . ?
C23 C28 1.517(2) . ?
C24 H24 0.9500 . ?
C24 C25 1.385(2) . ?
C25 C26 1.386(2) . ?
C25 C29 1.505(2) . ?
C26 H26 0.9500 . ?
C26 C27 1.389(2) . ?
C27 C30 1.512(3) . ?
C31 H31A 0.9900 . ?
C31 H31B 0.9900 . ?
C31 C32 1.339(3) . ?
C32 H32A 0.9900 . ?
C32 H32B 0.9900 . ?
Cl1 C65 1.751(4) . ?
Cl2 C65 1.754(3) . ?
C65 H65A 0.9900 . ?
C65 H65B 0.9900 . ?
F19 C39 1.342(2) . ?
F20 C39 1.344(2) . ?
F21 C39 1.347(2) . ?
F22 C40 1.340(2) . ?
F23 C40 1.344(2) . ?
F24 C40 1.345(2) . ?
F25 C47 1.342(2) . ?
F26 C47 1.346(3) . ?
F27 C47 1.341(2) . ?
F28 C48 1.337(3) . ?
F29 C48 1.332(2) . ?
F30 C48 1.333(2) . ?
F31 C55 1.332(2) . ?
F32 C55 1.341(2) . ?
F33 C55 1.343(3) . ?
F34 C56 1.338(3) . ?
F35 C56 1.327(3) . ?
F36 C56 1.338(3) . ?
F37 C63 1.334(3) . ?
F38 C63 1.328(3) . ?
F39 C63 1.339(3) . ?
C33 C34 1.404(2) . ?
C33 C38 1.400(2) . ?
C33 B 1.637(2) . ?
C34 H34 0.9500 . ?
C34 C35 1.392(2) . ?
C35 C36 1.393(2) . ?
C35 C39 1.501(2) . ?
C36 H36 0.9500 . ?
C36 C37 1.390(2) . ?
C37 C38 1.398(2) . ?
C37 C40 1.502(2) . ?
C38 H38 0.9500 . ?
C41 C42 1.403(2) . ?
C41 C46 1.403(2) . ?
C41 B 1.637(2) . ?
C42 H42 0.9500 . ?
C42 C43 1.390(2) . ?
C43 C44 1.391(3) . ?
C43 C47 1.496(3) . ?
C44 H44 0.9500 . ?
C44 C45 1.387(3) . ?
C45 C46 1.394(2) . ?
C45 C48 1.499(2) . ?
C46 H46 0.9500 . ?
C49 C50 1.400(2) . ?
C49 C54 1.406(2) . ?
C49 B 1.638(2) . ?
C50 H50 0.9500 . ?
C50 C51 1.396(2) . ?
C51 C52 1.385(3) . ?
C51 C55 1.501(3) . ?
C52 H52 0.9500 . ?
C52 C53 1.390(3) . ?
C53 C54 1.391(2) . ?
C53 C56 1.498(3) . ?
C54 H54 0.9500 . ?
C57 C58 1.405(2) . ?
C57 C62 1.402(2) . ?
C57 B 1.638(2) . ?
C58 H58 0.9500 . ?
C58 C59 1.393(2) . ?
C59 C60 1.390(3) . ?
C59 C63 1.499(3) . ?
C60 H60 0.9500 . ?
C60 C61 1.384(3) . ?
C61 C62 1.394(2) . ?
C61 C64 1.495(3) . ?
C62 H62 0.9500 . ?
C64 F40 1.395(3) . ?
C64 F41 1.273(4) . ?
C64 F42 1.311(3) . ?
C64 F40A 1.236(5) . ?
C64 F41A 1.355(6) . ?
C64 F42A 1.443(5) . ?

loop_
_geom_torsion_atom_site_label_1
_geom_torsion_atom_site_label_2
_geom_torsion_atom_site_label_3
_geom_torsion_atom_site_label_4
_geom_torsion
_geom_torsion_site_symmetry_1
_geom_torsion_site_symmetry_2
_geom_torsion_site_symmetry_3
_geom_torsion_site_symmetry_4
_geom_torsion_publ_flag
Cu N1 C1 C2 179.69(13) . . . . ?
Cu N1 C1 C13 1.1(2) . . . . ?
Cu N1 C12 C4 -179.64(13) . . . . ?
Cu N1 C12 C11 -0.44(18) . . . . ?
Cu N2 C10 C9 -176.39(13) . . . . ?
Cu N2 C10 C22 4.8(2) . . . . ?
Cu N2 C11 C7 178.30(13) . . . . ?
Cu N2 C11 C12 -0.89(18) . . . . ?
N1 C1 C2 C3 -0.8(3) . . . . ?
N1 C1 C13 C14 -90.4(2) . . . . ?
N1 C1 C13 C18 92.0(2) . . . . ?
N2 C10 C22 C23 85.6(2) . . . . ?
N2 C10 C22 C27 -98.0(2) . . . . ?
N2 C11 C12 N1 0.9(2) . . . . ?
N2 C11 C12 C4 -179.85(15) . . . . ?
C1 N1 C12 C4 -0.9(2) . . . . ?
C1 N1 C12 C11 178.26(15) . . . . ?
C1 C2 C3 C4 0.0(3) . . . . ?
C1 C13 C14 C15 -177.31(16) . . . . ?
C1 C13 C14 C19 1.4(3) . . . . ?
C1 C13 C18 C17 176.83(15) . . . . ?
C1 C13 C18 C21 -2.8(2) . . . . ?
C2 C1 C13 C14 91.0(2) . . . . ?
C2 C1 C13 C18 -86.7(2) . . . . ?
C2 C3 C4 C5 -179.19(17) . . . . ?
C2 C3 C4 C12 0.4(3) . . . . ?
C3 C4 C5 C6 178.36(17) . . . . ?
C3 C4 C12 N1 0.1(2) . . . . ?
C3 C4 C12 C11 -179.05(15) . . . . ?
C4 C5 C6 C7 0.4(3) . . . . ?
C5 C4 C12 N1 179.69(15) . . . . ?
C5 C4 C12 C11 0.5(2) . . . . ?
C5 C6 C7 C8 -178.09(17) . . . . ?
C5 C6 C7 C11 1.1(3) . . . . ?
C6 C7 C8 C9 -178.43(17) . . . . ?
C6 C7 C11 N2 179.10(15) . . . . ?
C6 C7 C11 C12 -1.7(2) . . . . ?
C7 C8 C9 C10 -0.9(3) . . . . ?
C7 C11 C12 N1 -178.29(15) . . . . ?
C7 C11 C12 C4 0.9(2) . . . . ?
C8 C7 C11 N2 -1.7(2) . . . . ?
C8 C7 C11 C12 177.50(15) . . . . ?
C8 C9 C10 N2 -1.6(3) . . . . ?
C8 C9 C10 C22 177.27(17) . . . . ?
C9 C10 C22 C23 -93.3(2) . . . . ?
C9 C10 C22 C27 83.1(2) . . . . ?
C10 N2 C11 C7 -0.6(2) . . . . ?
C10 N2 C11 C12 -179.83(15) . . . . ?
C10 C22 C23 C24 173.55(16) . . . . ?
C10 C22 C23 C28 -6.7(2) . . . . ?
C10 C22 C27 C26 -173.98(16) . . . . ?
C10 C22 C27 C30 4.2(3) . . . . ?
C11 N2 C10 C9 2.3(3) . . . . ?
C11 N2 C10 C22 -176.55(15) . . . . ?
C11 C7 C8 C9 2.4(3) . . . . ?
C12 N1 C1 C2 1.3(2) . . . . ?
C12 N1 C1 C13 -177.32(14) . . . . ?
C12 C4 C5 C6 -1.2(3) . . . . ?
C13 C1 C2 C3 177.74(17) . . . . ?
C13 C14 C15 C16 0.3(3) . . . . ?
C13 C14 C19 F1 56.2(2) . . . . ?
C13 C14 C19 F2 -63.7(2) . . . . ?
C13 C14 C19 F3 175.87(17) . . . . ?
C13 C18 C21 F7 -54.9(2) . . . . ?
C13 C18 C21 F8 -175.30(16) . . . . ?
C13 C18 C21 F9 65.2(2) . . . . ?
C14 C13 C18 C17 -0.9(2) . . . . ?
C14 C13 C18 C21 179.50(16) . . . . ?
C14 C15 C16 C17 -0.5(3) . . . . ?
C14 C15 C16 C20 176.70(16) . . . . ?
C15 C14 C19 F1 -125.12(19) . . . . ?
C15 C14 C19 F2 115.0(2) . . . . ?
C15 C14 C19 F3 -5.4(3) . . . . ?
C15 C16 C17 C18 0.0(3) . . . . ?
C15 C16 C20 F4 36.8(2) . . . . ?
C15 C16 C20 F5 -82.0(2) . . . . ?
C15 C16 C20 F6 158.12(17) . . . . ?
C16 C17 C18 C13 0.7(2) . . . . ?
C16 C17 C18 C21 -179.69(16) . . . . ?
C17 C16 C20 F4 -146.00(17) . . . . ?
C17 C16 C20 F5 95.2(2) . . . . ?
C17 C16 C20 F6 -24.6(2) . . . . ?
C17 C18 C21 F7 125.47(18) . . . . ?
C17 C18 C21 F8 5.1(2) . . . . ?
C17 C18 C21 F9 -114.36(19) . . . . ?
C18 C13 C14 C15 0.4(3) . . . . ?
C18 C13 C14 C19 179.10(17) . . . . ?
C19 C14 C15 C16 -178.42(17) . . . . ?
C20 C16 C17 C18 -177.18(15) . . . . ?
C22 C23 C24 C25 0.6(3) . . . . ?
C22 C23 C28 F10 175.69(16) . . . . ?
C22 C23 C28 F11 54.7(2) . . . . ?
C22 C23 C28 F12 -64.8(2) . . . . ?
C22 C27 C30 F16 49.7(3) . . . . ?
C22 C27 C30 F17 -70.3(2) . . . . ?
C22 C27 C30 F18 169.70(18) . . . . ?
C23 C22 C27 C26 2.5(3) . . . . ?
C23 C22 C27 C30 -179.36(17) . . . . ?
C23 C24 C25 C26 2.2(3) . . . . ?
C23 C24 C25 C29 -175.16(16) . . . . ?
C24 C23 C28 F10 -4.5(2) . . . . ?
C24 C23 C28 F11 -125.49(18) . . . . ?
C24 C23 C28 F12 114.96(18) . . . . ?
C24 C25 C26 C27 -2.7(3) . . . . ?
C24 C25 C29 F13 -2.8(2) . . . . ?
C24 C25 C29 F14 -124.19(18) . . . . ?
C24 C25 C29 F15 117.07(19) . . . . ?
C25 C26 C27 C22 0.3(3) . . . . ?
C25 C26 C27 C30 -177.95(17) . . . . ?
C26 C25 C29 F13 179.70(16) . . . . ?
C26 C25 C29 F14 58.4(2) . . . . ?
C26 C25 C29 F15 -60.4(2) . . . . ?
C26 C27 C30 F16 -132.0(2) . . . . ?
C26 C27 C30 F17 107.9(2) . . . . ?
C26 C27 C30 F18 -12.1(3) . . . . ?
C27 C22 C23 C24 -2.9(2) . . . . ?
C27 C22 C23 C28 176.83(16) . . . . ?
C28 C23 C24 C25 -179.14(16) . . . . ?
C29 C25 C26 C27 174.81(16) . . . . ?
C33 C34 C35 C36 -0.8(3) . . . . ?
C33 C34 C35 C39 177.79(15) . . . . ?
C34 C33 C38 C37 -0.6(2) . . . . ?
C34 C33 B C41 44.0(2) . . . . ?
C34 C33 B C49 160.08(14) . . . . ?
C34 C33 B C57 -77.55(17) . . . . ?
C34 C35 C36 C37 0.2(2) . . . . ?
C34 C35 C39 F19 16.5(2) . . . . ?
C34 C35 C39 F20 -103.84(18) . . . . ?
C34 C35 C39 F21 136.92(16) . . . . ?
C35 C36 C37 C38 0.3(2) . . . . ?
C35 C36 C37 C40 -178.12(15) . . . . ?
C36 C35 C39 F19 -164.93(15) . . . . ?
C36 C35 C39 F20 74.8(2) . . . . ?
C36 C35 C39 F21 -44.5(2) . . . . ?
C36 C37 C38 C33 0.0(3) . . . . ?
C36 C37 C40 F22 -29.4(2) . . . . ?
C36 C37 C40 F23 -149.80(16) . . . . ?
C36 C37 C40 F24 90.50(19) . . . . ?
C38 C33 C34 C35 1.0(2) . . . . ?
C38 C33 B C41 -140.75(15) . . . . ?
C38 C33 B C49 -24.6(2) . . . . ?
C38 C33 B C57 97.73(17) . . . . ?
C38 C37 C40 F22 152.18(16) . . . . ?
C38 C37 C40 F23 31.8(2) . . . . ?
C38 C37 C40 F24 -87.91(19) . . . . ?
C39 C35 C36 C37 -178.45(15) . . . . ?
C40 C37 C38 C33 178.32(15) . . . . ?
C41 C42 C43 C44 -0.2(3) . . . . ?
C41 C42 C43 C47 -178.13(17) . . . . ?
C42 C41 C46 C45 -3.0(2) . . . . ?
C42 C41 B C33 25.5(2) . . . . ?
C42 C41 B C49 -95.83(17) . . . . ?
C42 C41 B C57 142.00(15) . . . . ?
C42 C43 C44 C45 -1.5(3) . . . . ?
C42 C43 C47 F25 -18.5(3) . . . . ?
C42 C43 C47 F26 101.8(2) . . . . ?
C42 C43 C47 F27 -139.15(18) . . . . ?
C43 C44 C45 C46 0.8(3) . . . . ?
C43 C44 C45 C48 179.28(17) . . . . ?
C44 C43 C47 F25 163.51(18) . . . . ?
C44 C43 C47 F26 -76.2(2) . . . . ?
C44 C43 C47 F27 42.9(3) . . . . ?
C44 C45 C46 C41 1.5(3) . . . . ?
C44 C45 C48 F28 -99.7(2) . . . . ?
C44 C45 C48 F29 20.0(3) . . . . ?
C44 C45 C48 F30 141.23(19) . . . . ?
C46 C41 C42 C43 2.4(2) . . . . ?
C46 C41 B C33 -159.72(15) . . . . ?
C46 C41 B C49 78.90(18) . . . . ?
C46 C41 B C57 -43.3(2) . . . . ?
C46 C45 C48 F28 78.8(2) . . . . ?
C46 C45 C48 F29 -161.49(18) . . . . ?
C46 C45 C48 F30 -40.3(3) . . . . ?
C47 C43 C44 C45 176.48(17) . . . . ?
C48 C45 C46 C41 -176.97(16) . . . . ?
C49 C50 C51 C52 -1.0(3) . . . . ?
C49 C50 C51 C55 177.12(17) . . . . ?
C50 C49 C54 C53 1.3(2) . . . . ?
C50 C49 B C33 135.33(16) . . . . ?
C50 C49 B C41 -104.40(17) . . . . ?
C50 C49 B C57 17.8(2) . . . . ?
C50 C51 C52 C53 1.0(3) . . . . ?
C50 C51 C55 F31 42.6(3) . . . . ?
C50 C51 C55 F32 163.22(17) . . . . ?
C50 C51 C55 F33 -77.2(2) . . . . ?
C51 C52 C53 C54 0.2(3) . . . . ?
C51 C52 C53 C56 179.18(17) . . . . ?
C52 C51 C55 F31 -139.33(19) . . . . ?
C52 C51 C55 F32 -18.7(3) . . . . ?
C52 C51 C55 F33 100.8(2) . . . . ?
C52 C53 C54 C49 -1.4(3) . . . . ?
C52 C53 C56 F34 148.82(19) . . . . ?
C52 C53 C56 F35 28.1(3) . . . . ?
C52 C53 C56 F36 -93.8(2) . . . . ?
C54 C49 C50 C51 -0.2(2) . . . . ?
C54 C49 B C33 -52.27(19) . . . . ?
C54 C49 B C41 68.01(18) . . . . ?
C54 C49 B C57 -169.80(14) . . . . ?
C54 C53 C56 F34 -32.2(3) . . . . ?
C54 C53 C56 F35 -152.9(2) . . . . ?
C54 C53 C56 F36 85.2(2) . . . . ?
C55 C51 C52 C53 -177.08(18) . . . . ?
C56 C53 C54 C49 179.63(17) . . . . ?
C57 C58 C59 C60 -0.4(3) . . . . ?
C57 C58 C59 C63 -177.95(17) . . . . ?
C58 C57 C62 C61 -0.7(2) . . . . ?
C58 C57 B C33 -72.88(18) . . . . ?
C58 C57 B C41 166.68(14) . . . . ?
C58 C57 B C49 49.5(2) . . . . ?
C58 C59 C60 C61 -0.5(3) . . . . ?
C58 C59 C63 F37 -172.52(19) . . . . ?
C58 C59 C63 F38 -49.7(3) . . . . ?
C58 C59 C63 F39 69.3(2) . . . . ?
C59 C60 C61 C62 0.8(3) . . . . ?
C59 C60 C61 C64 179.50(19) . . . . ?
C60 C59 C63 F37 9.9(3) . . . . ?
C60 C59 C63 F38 132.7(2) . . . . ?
C60 C59 C63 F39 -108.2(2) . . . . ?
C60 C61 C62 C57 -0.2(3) . . . . ?
C60 C61 C64 F40 36.3(3) . . . . ?
C60 C61 C64 F41 153.5(4) . . . . ?
C60 C61 C64 F42 -72.4(3) . . . . ?
C60 C61 C64 F40A -12.5(6) . . . . ?
C60 C61 C64 F41A 127.9(4) . . . . ?
C60 C61 C64 F42A -131.5(4) . . . . ?
C62 C57 C58 C59 1.0(2) . . . . ?
C62 C57 B C33 101.01(17) . . . . ?
C62 C57 B C41 -19.4(2) . . . . ?
C62 C57 B C49 -136.56(16) . . . . ?
C62 C61 C64 F40 -145.0(2) . . . . ?
C62 C61 C64 F41 -27.7(4) . . . . ?
C62 C61 C64 F42 106.4(3) . . . . ?
C62 C61 C64 F40A 166.2(6) . . . . ?
C62 C61 C64 F41A -53.3(5) . . . . ?
C62 C61 C64 F42A 47.3(4) . . . . ?
C63 C59 C60 C61 177.00(18) . . . . ?
C64 C61 C62 C57 -178.90(18) . . . . ?
B C33 C34 C35 176.61(15) . . . . ?
B C33 C38 C37 -175.98(15) . . . . ?
B C41 C42 C43 177.44(16) . . . . ?
B C41 C46 C45 -178.10(15) . . . . ?
B C49 C50 C51 172.46(15) . . . . ?
B C49 C54 C53 -171.67(15) . . . . ?
B C57 C58 C59 175.31(16) . . . . ?
B C57 C62 C61 -174.83(16) . . . . ?
